data_7126462
loop_
_publ_author_name
'Xiao, Lin'
'Chen, Weixing'
'Shen, Lingyi'
'Liu, Li'
'Xue, Yujie'
'Zhao, Yanxia'
'Yang, Xiao-Juan'

_publ_section_title
;
 Reduction of carbodiimides by a dialumane through insertion and
 cycloaddition.
;
_journal_issue 47
_journal_name_full 'Chemical communications (Cambridge, England)'
_journal_page_first 6352
_journal_page_last 6355
_journal_paper_doi 10.1039/d0cc02048f
_journal_volume 56
_journal_year 2020
_chemical_formula_sum 'C215 H318 Al4 N16 Na2 O4'
_chemical_formula_weight 3344.73
_space_group_crystal_system triclinic
_space_group_IT_number 2
_space_group_name_Hall '-P 1'
_space_group_name_H-M_alt 'P -1'
_atom_sites_solution_hydrogens mixed
_atom_sites_solution_primary direct
_atom_sites_solution_secondary difmap
_audit_creation_method SHELXL-2014/7
_audit_update_record
;
2020-03-16 deposited with the CCDC.	2020-04-29 downloaded from the CCDC.
;
_cell_angle_alpha 90.530(3)
_cell_angle_beta 90.050(3)
_cell_angle_gamma 96.922(2)
_cell_formula_units_Z 1
_cell_length_a 13.092(3)
_cell_length_b 17.852(4)
_cell_length_c 21.332(5)
_cell_measurement_reflns_used 9980
_cell_measurement_temperature 153(2)
_cell_measurement_theta_max 24.99
_cell_measurement_theta_min 2.22
_cell_volume 4949(2)
_computing_cell_refinement 'Bruker SMART'
_computing_data_collection 'Bruker SMART APEX II'
_computing_data_reduction 'Bruker SAINT'
_computing_molecular_graphics SHELXTL
_computing_publication_material SHELXTL
_computing_structure_refinement 'SHELXL-2014/7 (Sheldrick, 2014)'
_computing_structure_solution 'SHELXL-2014/7 (Sheldrick, 2014)'
_diffrn_ambient_temperature 153(2)
_diffrn_detector_area_resol_mean 'fine-focus sealed tube'
_diffrn_measured_fraction_theta_full 0.955
_diffrn_measured_fraction_theta_max 0.955
_diffrn_measurement_device_type 'Bruker APEX II area detector'
_diffrn_measurement_method '\w scan'
_diffrn_radiation_type MoK\a
_diffrn_radiation_wavelength 0.71073
_diffrn_reflns_av_R_equivalents 0.0551
_diffrn_reflns_av_unetI/netI 0.0980
_diffrn_reflns_Laue_measured_fraction_full 0.955
_diffrn_reflns_Laue_measured_fraction_max 0.955
_diffrn_reflns_limit_h_max 15
_diffrn_reflns_limit_h_min -15
_diffrn_reflns_limit_k_max 21
_diffrn_reflns_limit_k_min -21
_diffrn_reflns_limit_l_max 25
_diffrn_reflns_limit_l_min -22
_diffrn_reflns_number 29251
_diffrn_reflns_point_group_measured_fraction_full 0.955
_diffrn_reflns_point_group_measured_fraction_max 0.955
_diffrn_reflns_theta_full 24.999
_diffrn_reflns_theta_max 24.999
_diffrn_reflns_theta_min 1.501
_exptl_absorpt_coefficient_mu 0.086
_exptl_absorpt_correction_type multi-scan
_exptl_absorpt_process_details SADABS
_exptl_crystal_colour YELLOW
_exptl_crystal_density_diffrn 1.122
_exptl_crystal_description BLOCK
_exptl_crystal_F_000 1826
_exptl_crystal_size_max 0.290
_exptl_crystal_size_mid 0.260
_exptl_crystal_size_min 0.250
_exptl_transmission_factor_max 0.7452
_exptl_transmission_factor_min 0.4515
_refine_diff_density_max 0.973
_refine_diff_density_min -0.549
_refine_diff_density_rms 0.087
_refine_ls_extinction_method none
_refine_ls_goodness_of_fit_ref 1.072
_refine_ls_hydrogen_treatment mixed
_refine_ls_matrix_type full
_refine_ls_number_parameters 1120
_refine_ls_number_reflns 16660
_refine_ls_number_restraints 0
_refine_ls_restrained_S_all 1.072
_refine_ls_R_factor_all 0.1368
_refine_ls_R_factor_gt 0.0843
_refine_ls_shift/su_max 0.000
_refine_ls_shift/su_mean 0.000
_refine_ls_structure_factor_coef Fsqd
_refine_ls_weighting_details 'w=1/[\s^2^(Fo^2^)+(0.0100P)^2^+19.7990P] where P=(Fo^2^+2Fc^2^)/3'
_refine_ls_weighting_scheme calc
_refine_ls_wR_factor_gt 0.1938
_refine_ls_wR_factor_ref 0.2259
_reflns_Friedel_coverage 0.000
_reflns_number_gt 10400
_reflns_number_total 16660
_reflns_threshold_expression 'I > 2\s(I)'
_cod_data_source_file d0cc02048f2.cif
_cod_data_source_block 5
_cod_depositor_comments
;
The following automatic conversions were performed:

data item '_exptl_absorpt_correction_type' value 'Multi-scan' was
changed to 'multi-scan' in accordance with the
/home/data/users/saulius/crontab/automatic-downloads/rss-feeds/RSC/lib/dictionaries/cif_core.dic
dictionary named 'cif_core.dic' version 2.4.2 last updated on
2011-04-26.

Automatic conversion script
Id: cif_fix_values 7556 2019-12-06 15:28:31Z antanas 

 Adding full bibliography for 7126459--7126464.cif.
;
_cod_original_cell_volume 4949.1(19)
_cod_database_code 7126462
_shelx_shelxl_version_number 2014/7
_shelx_space_group_comment
;
The symmetry employed for this shelxl refinement is uniquely defined
by the following loop, which should always be used as a source of
symmetry information in preference to the above space-group names.
They are only intended as comments.
;
_shelx_estimated_absorpt_t_min 0.975
_shelx_estimated_absorpt_t_max 0.979

loop_
_space_group_symop_operation_xyz
'x, y, z'
'-x, -y, -z'

loop_
_atom_site_label
_atom_site_type_symbol
_atom_site_fract_x
_atom_site_fract_y
_atom_site_fract_z
_atom_site_U_iso_or_equiv
_atom_site_adp_type
_atom_site_occupancy
_atom_site_site_symmetry_order
_atom_site_calc_flag
_atom_site_refinement_flags_posn
_atom_site_refinement_flags_adp
_atom_site_refinement_flags_occupancy
_atom_site_disorder_assembly
_atom_site_disorder_group
Al1 Al 0.79942(9) 0.81016(7) 0.16590(6) 0.0172(3) Uani 1 1 d . . . . .
Al2 Al 0.65078(9) 0.59808(7) 0.24818(6) 0.0162(3) Uani 1 1 d . . . . .
C1 C 0.8588(3) 0.9092(2) 0.0788(2) 0.0225(10) Uani 1 1 d . . . . .
C2 C 0.8496(3) 0.9509(2) 0.1307(2) 0.0250(10) Uani 1 1 d . . . . .
C3 C 0.8738(4) 0.9415(3) 0.0140(2) 0.0316(11) Uani 1 1 d . . . . .
H4A H 0.8118 0.9268 -0.0111 0.047 Uiso 1 1 calc R U . . .
H4B H 0.9328 0.9219 -0.0059 0.047 Uiso 1 1 calc R U . . .
H4C H 0.8867 0.9966 0.0169 0.047 Uiso 1 1 calc R U . . .
C4 C 0.8405(4) 1.0343(3) 0.1321(3) 0.0372(13) Uani 1 1 d . . . . .
H3A H 0.8732 1.0579 0.0947 0.056 Uiso 1 1 calc R U . . .
H3B H 0.8747 1.0572 0.1697 0.056 Uiso 1 1 calc R U . . .
H3C H 0.7677 1.0420 0.1328 0.056 Uiso 1 1 calc R U . . .
C5 C 0.8643(3) 0.9468(2) 0.2446(2) 0.0223(10) Uani 1 1 d . . . . .
C6 C 0.9692(3) 0.9734(2) 0.2556(2) 0.0242(10) Uani 1 1 d . . . . .
C7 C 0.9991(4) 1.0102(3) 0.3119(2) 0.0302(11) Uani 1 1 d . . . . .
H7 H 1.0693 1.0292 0.3183 0.036 Uiso 1 1 calc R U . . .
C8 C 0.9273(4) 1.0194(3) 0.3588(2) 0.0361(12) Uani 1 1 d . . . . .
H8 H 0.9485 1.0441 0.3971 0.043 Uiso 1 1 calc R U . . .
C9 C 0.8259(4) 0.9925(3) 0.3491(2) 0.0336(12) Uani 1 1 d . . . . .
H9 H 0.7774 0.9978 0.3814 0.040 Uiso 1 1 calc R U . . .
C10 C 0.7924(3) 0.9572(2) 0.2926(2) 0.0258(10) Uani 1 1 d . . . . .
C11 C 1.0534(4) 0.9639(3) 0.2079(2) 0.0291(11) Uani 1 1 d . . . . .
H11 H 1.0235 0.9278 0.1747 0.035 Uiso 1 1 calc R U . . .
C12 C 1.1445(4) 0.9310(3) 0.2375(3) 0.0369(12) Uani 1 1 d . . . . .
H12A H 1.1948 0.9226 0.2050 0.055 Uiso 1 1 calc R U . . .
H12B H 1.1201 0.8830 0.2575 0.055 Uiso 1 1 calc R U . . .
H12C H 1.1770 0.9664 0.2691 0.055 Uiso 1 1 calc R U . . .
C13 C 1.0948(4) 1.0383(3) 0.1758(3) 0.0449(14) Uani 1 1 d . . . . .
H13A H 1.0390 1.0578 0.1529 0.067 Uiso 1 1 calc R U . . .
H13B H 1.1497 1.0291 0.1465 0.067 Uiso 1 1 calc R U . . .
H13C H 1.1223 1.0753 0.2077 0.067 Uiso 1 1 calc R U . . .
C14 C 0.6781(4) 0.9340(3) 0.2829(3) 0.0365(12) Uani 1 1 d . . . . .
H14 H 0.6700 0.8946 0.2491 0.044 Uiso 1 1 calc R U . . .
C15 C 0.6259(5) 0.9001(4) 0.3411(3) 0.065(2) Uani 1 1 d . . . . .
H15A H 0.6343 0.9372 0.3755 0.097 Uiso 1 1 calc R U . . .
H15B H 0.6572 0.8551 0.3529 0.097 Uiso 1 1 calc R U . . .
H15C H 0.5525 0.8862 0.3326 0.097 Uiso 1 1 calc R U . . .
C16 C 0.6271(6) 0.9994(5) 0.2612(6) 0.115(4) Uani 1 1 d . . . . .
H16A H 0.6389 1.0407 0.2919 0.172 Uiso 1 1 calc R U . . .
H16B H 0.5530 0.9841 0.2567 0.172 Uiso 1 1 calc R U . . .
H16C H 0.6558 1.0165 0.2206 0.172 Uiso 1 1 calc R U . . .
C17 C 0.8805(3) 0.7850(2) 0.0350(2) 0.0199(9) Uani 1 1 d . . . . .
C18 C 0.8159(3) 0.7641(2) -0.0167(2) 0.0228(10) Uani 1 1 d . . . . .
C19 C 0.8525(4) 0.7229(3) -0.0661(2) 0.0294(11) Uani 1 1 d . . . . .
H19 H 0.8081 0.7073 -0.1002 0.035 Uiso 1 1 calc R U . . .
C20 C 0.9525(4) 0.7042(3) -0.0663(2) 0.0319(11) Uani 1 1 d . . . . .
H20 H 0.9771 0.6769 -0.1004 0.038 Uiso 1 1 calc R U . . .
C21 C 1.0153(4) 0.7263(3) -0.0158(2) 0.0308(11) Uani 1 1 d . . . . .
H21 H 1.0837 0.7135 -0.0158 0.037 Uiso 1 1 calc R U . . .
C22 C 0.9827(3) 0.7662(2) 0.0349(2) 0.0238(10) Uani 1 1 d . . . . .
C23 C 0.7049(3) 0.7823(3) -0.0194(2) 0.0270(10) Uani 1 1 d . . . . .
H23 H 0.6979 0.8240 0.0113 0.032 Uiso 1 1 calc R U . . .
C24 C 0.6757(4) 0.8090(3) -0.0841(2) 0.0397(13) Uani 1 1 d . . . . .
H24A H 0.7267 0.8505 -0.0975 0.059 Uiso 1 1 calc R U . . .
H24B H 0.6077 0.8265 -0.0821 0.059 Uiso 1 1 calc R U . . .
H24C H 0.6741 0.7671 -0.1142 0.059 Uiso 1 1 calc R U . . .
C25 C 0.6313(4) 0.7147(3) -0.0004(3) 0.0332(11) Uani 1 1 d . . . . .
H25A H 0.6371 0.6729 -0.0298 0.050 Uiso 1 1 calc R U . . .
H25B H 0.5608 0.7278 -0.0010 0.050 Uiso 1 1 calc R U . . .
H25C H 0.6484 0.6994 0.0420 0.050 Uiso 1 1 calc R U . . .
C26 C 1.0595(3) 0.7929(3) 0.0864(2) 0.0260(10) Uani 1 1 d . . . . .
H26 H 1.0195 0.8040 0.1246 0.031 Uiso 1 1 calc R U . . .
C27 C 1.1288(4) 0.7323(3) 0.1039(3) 0.0355(12) Uani 1 1 d . . . . .
H27A H 1.0871 0.6830 0.1065 0.053 Uiso 1 1 calc R U . . .
H27B H 1.1616 0.7451 0.1445 0.053 Uiso 1 1 calc R U . . .
H27C H 1.1819 0.7302 0.0718 0.053 Uiso 1 1 calc R U . . .
C28 C 1.1226(4) 0.8653(3) 0.0670(2) 0.0318(11) Uani 1 1 d . . . . .
H28A H 1.1604 0.8565 0.0286 0.048 Uiso 1 1 calc R U . . .
H28B H 1.1714 0.8825 0.1005 0.048 Uiso 1 1 calc R U . . .
H28C H 1.0769 0.9039 0.0595 0.048 Uiso 1 1 calc R U . . .
C29 C 0.5418(3) 0.4827(2) 0.2732(2) 0.0191(9) Uani 1 1 d . . . . .
C30 C 0.6075(3) 0.4947(2) 0.3332(2) 0.0181(9) Uani 1 1 d . . . . .
C31 C 0.4455(3) 0.4270(2) 0.2808(2) 0.0236(10) Uani 1 1 d . . . . .
H31A H 0.4023 0.4450 0.3139 0.035 Uiso 1 1 calc R U . . .
H31B H 0.4649 0.3776 0.2922 0.035 Uiso 1 1 calc R U . . .
H31C H 0.4070 0.4224 0.2412 0.035 Uiso 1 1 calc R U . . .
C32 C 0.5956(4) 0.4473(3) 0.3827(2) 0.0234(10) Uani 1 1 d . . . . .
C33 C 0.7509(3) 0.5699(2) 0.3799(2) 0.0206(9) Uani 1 1 d . . . . .
C34 C 0.8410(3) 0.5337(2) 0.3814(2) 0.0234(10) Uani 1 1 d . . . . .
C35 C 0.9050(4) 0.5433(3) 0.4339(2) 0.0284(11) Uani 1 1 d . . . . .
H35 H 0.9668 0.5203 0.4345 0.034 Uiso 1 1 calc R U . . .
C36 C 0.8803(4) 0.5858(3) 0.4850(2) 0.0322(11) Uani 1 1 d . . . . .
H36 H 0.9240 0.5911 0.5207 0.039 Uiso 1 1 calc R U . . .
C37 C 0.7916(4) 0.6204(3) 0.4838(2) 0.0313(11) Uani 1 1 d . . . . .
H37 H 0.7748 0.6496 0.5189 0.038 Uiso 1 1 calc R U . . .
C38 C 0.7262(3) 0.6132(2) 0.4319(2) 0.0227(10) Uani 1 1 d . . . . .
C39 C 0.8695(3) 0.4820(2) 0.3291(2) 0.0250(10) Uani 1 1 d . . . . .
H39 H 0.8184 0.4833 0.2944 0.030 Uiso 1 1 calc R U . . .
C40 C 0.8656(4) 0.4000(3) 0.3515(3) 0.0379(12) Uani 1 1 d . . . . .
H40A H 0.9153 0.3975 0.3856 0.057 Uiso 1 1 calc R U . . .
H40B H 0.8828 0.3678 0.3166 0.057 Uiso 1 1 calc R U . . .
H40C H 0.7963 0.3824 0.3666 0.057 Uiso 1 1 calc R U . . .
C41 C 0.9765(3) 0.5075(3) 0.3030(2) 0.0304(11) Uani 1 1 d . . . . .
H41A H 0.9776 0.5579 0.2850 0.046 Uiso 1 1 calc R U . . .
H41B H 0.9930 0.4719 0.2704 0.046 Uiso 1 1 calc R U . . .
H41C H 1.0274 0.5090 0.3368 0.046 Uiso 1 1 calc R U . . .
C42 C 0.6268(3) 0.6496(2) 0.4360(2) 0.0238(10) Uani 1 1 d . . . . .
H42 H 0.5928 0.6458 0.3940 0.029 Uiso 1 1 calc R U . . .
C43 C 0.6442(4) 0.7320(3) 0.4553(3) 0.0359(12) Uani 1 1 d . . . . .
H43A H 0.6667 0.7362 0.4992 0.054 Uiso 1 1 calc R U . . .
H43B H 0.5800 0.7545 0.4506 0.054 Uiso 1 1 calc R U . . .
H43C H 0.6973 0.7587 0.4286 0.054 Uiso 1 1 calc R U . . .
C44 C 0.5547(4) 0.6058(3) 0.4832(2) 0.0349(12) Uani 1 1 d . . . . .
H44A H 0.5349 0.5544 0.4675 0.052 Uiso 1 1 calc R U . . .
H44B H 0.4930 0.6312 0.4889 0.052 Uiso 1 1 calc R U . . .
H44C H 0.5902 0.6039 0.5236 0.052 Uiso 1 1 calc R U . . .
C45 C 0.4116(3) 0.5669(2) 0.2396(2) 0.0163(9) Uani 1 1 d . . . . .
C46 C 0.3410(3) 0.5812(2) 0.2881(2) 0.0199(9) Uani 1 1 d . . . . .
C47 C 0.2391(3) 0.5863(2) 0.2726(2) 0.0260(10) Uani 1 1 d . . . . .
H47 H 0.1926 0.5960 0.3050 0.031 Uiso 1 1 calc R U . . .
C48 C 0.2031(3) 0.5779(3) 0.2122(2) 0.0258(10) Uani 1 1 d . . . . .
H48 H 0.1328 0.5813 0.2030 0.031 Uiso 1 1 calc R U . . .
C49 C 0.2713(3) 0.5645(2) 0.1648(2) 0.0249(10) Uani 1 1 d . . . . .
H49 H 0.2471 0.5589 0.1228 0.030 Uiso 1 1 calc R U . . .
C50 C 0.3741(3) 0.5589(2) 0.1774(2) 0.0173(9) Uani 1 1 d . . . . .
C51 C 0.4417(3) 0.5424(3) 0.1228(2) 0.0259(10) Uani 1 1 d . . . . .
H51 H 0.5148 0.5561 0.1363 0.031 Uiso 1 1 calc R U . . .
C52 C 0.4247(4) 0.5879(3) 0.0642(2) 0.0318(11) Uani 1 1 d . . . . .
H52A H 0.3579 0.5695 0.0456 0.048 Uiso 1 1 calc R U . . .
H52B H 0.4794 0.5822 0.0339 0.048 Uiso 1 1 calc R U . . .
H52C H 0.4260 0.6413 0.0757 0.048 Uiso 1 1 calc R U . . .
C53 C 0.4280(4) 0.4590(3) 0.1059(2) 0.0383(13) Uani 1 1 d . . . . .
H53A H 0.4450 0.4297 0.1423 0.057 Uiso 1 1 calc R U . . .
H53B H 0.4738 0.4499 0.0710 0.057 Uiso 1 1 calc R U . . .
H53C H 0.3565 0.4435 0.0934 0.057 Uiso 1 1 calc R U . . .
C54 C 0.3723(3) 0.5928(2) 0.3563(2) 0.0250(10) Uani 1 1 d . . . . .
H54 H 0.4444 0.5804 0.3608 0.030 Uiso 1 1 calc R U . . .
C55 C 0.3705(4) 0.6748(3) 0.3759(2) 0.0336(11) Uani 1 1 d . . . . .
H55A H 0.4222 0.7069 0.3521 0.050 Uiso 1 1 calc R U . . .
H55B H 0.3859 0.6805 0.4208 0.050 Uiso 1 1 calc R U . . .
H55C H 0.3022 0.6897 0.3676 0.050 Uiso 1 1 calc R U . . .
C56 C 0.3027(4) 0.5408(3) 0.4005(2) 0.0345(12) Uani 1 1 d . . . . .
H56A H 0.2322 0.5539 0.3986 0.052 Uiso 1 1 calc R U . . .
H56B H 0.3287 0.5474 0.4435 0.052 Uiso 1 1 calc R U . . .
H56C H 0.3032 0.4881 0.3874 0.052 Uiso 1 1 calc R U . . .
C57 C 0.7139(3) 0.7024(2) 0.21684(19) 0.0163(9) Uani 1 1 d . . . . .
C58 C 0.6188(3) 0.4553(2) 0.22193(19) 0.0178(9) Uani 1 1 d . . . . .
C59 C 0.8544(3) 0.7586(3) 0.3288(2) 0.0258(10) Uani 1 1 d . . . . .
H59A H 0.8567 0.8119 0.3158 0.031 Uiso 1 1 calc R U . . .
H59B H 0.7832 0.7412 0.3423 0.031 Uiso 1 1 calc R U . . .
C60 C 0.9274(4) 0.7541(3) 0.3841(2) 0.0347(12) Uani 1 1 d . . . . .
H60A H 0.9091 0.7878 0.4183 0.042 Uiso 1 1 calc R U . . .
H60B H 0.9204 0.7019 0.4001 0.042 Uiso 1 1 calc R U . . .
C61 C 1.0367(4) 0.7772(3) 0.3640(2) 0.0359(12) Uani 1 1 d . . . . .
H61A H 1.0835 0.7733 0.4000 0.043 Uiso 1 1 calc R U . . .
H61B H 1.0444 0.8304 0.3502 0.043 Uiso 1 1 calc R U . . .
C62 C 1.0658(4) 0.7268(3) 0.3105(2) 0.0345(12) Uani 1 1 d . . . . .
H62A H 1.1372 0.7438 0.2971 0.041 Uiso 1 1 calc R U . . .
H62B H 1.0633 0.6743 0.3254 0.041 Uiso 1 1 calc R U . . .
C63 C 0.9935(3) 0.7289(3) 0.2548(2) 0.0238(10) Uani 1 1 d . . . . .
H63A H 1.0042 0.7797 0.2359 0.029 Uiso 1 1 calc R U . . .
H63B H 1.0107 0.6921 0.2227 0.029 Uiso 1 1 calc R U . . .
C64 C 0.5593(3) 0.7481(2) 0.1686(2) 0.0185(9) Uani 1 1 d . . . . .
H64 H 0.5336 0.6996 0.1469 0.022 Uiso 1 1 calc R U . . .
C65 C 0.4993(3) 0.7557(2) 0.2295(2) 0.0224(10) Uani 1 1 d . . . . .
H65A H 0.5038 0.7105 0.2554 0.027 Uiso 1 1 calc R U . . .
H65B H 0.5315 0.8002 0.2533 0.027 Uiso 1 1 calc R U . . .
C66 C 0.3866(3) 0.7642(3) 0.2179(2) 0.0308(11) Uani 1 1 d . . . . .
H66A H 0.3519 0.7172 0.1987 0.037 Uiso 1 1 calc R U . . .
H66B H 0.3525 0.7724 0.2584 0.037 Uiso 1 1 calc R U . . .
C67 C 0.3756(4) 0.8301(3) 0.1748(3) 0.0327(12) Uani 1 1 d . . . . .
H67A H 0.4039 0.8779 0.1957 0.039 Uiso 1 1 calc R U . . .
H67B H 0.3019 0.8327 0.1659 0.039 Uiso 1 1 calc R U . . .
C68 C 0.4328(4) 0.8207(3) 0.1135(2) 0.0336(12) Uani 1 1 d . . . . .
H68A H 0.4012 0.7748 0.0912 0.040 Uiso 1 1 calc R U . . .
H68B H 0.4269 0.8646 0.0863 0.040 Uiso 1 1 calc R U . . .
C69 C 0.5455(3) 0.8143(3) 0.1261(2) 0.0256(10) Uani 1 1 d . . . . .
H69A H 0.5778 0.8616 0.1459 0.031 Uiso 1 1 calc R U . . .
H69B H 0.5809 0.8077 0.0858 0.031 Uiso 1 1 calc R U . . .
C70 C 0.8812(3) 0.7110(2) 0.2725(2) 0.0191(9) Uani 1 1 d . . . . .
H58 H 0.8668 0.6563 0.2831 0.023 Uiso 1 1 calc R U . . .
C71 C 0.6817(3) 0.3426(2) 0.1753(2) 0.0219(9) Uani 1 1 d . . . . .
H71 H 0.7457 0.3767 0.1651 0.026 Uiso 1 1 calc R U . . .
C72 C 0.6231(4) 0.3199(3) 0.1146(2) 0.0281(10) Uani 1 1 d . . . . .
H72A H 0.5573 0.2893 0.1250 0.034 Uiso 1 1 calc R U . . .
H72B H 0.6067 0.3660 0.0932 0.034 Uiso 1 1 calc R U . . .
C73 C 0.6837(4) 0.2752(3) 0.0704(2) 0.0366(12) Uani 1 1 d . . . . .
H73A H 0.7457 0.3078 0.0560 0.044 Uiso 1 1 calc R U . . .
H73B H 0.6411 0.2595 0.0331 0.044 Uiso 1 1 calc R U . . .
C74 C 0.7164(5) 0.2053(3) 0.1019(3) 0.0445(14) Uani 1 1 d . . . . .
H74A H 0.6547 0.1694 0.1112 0.053 Uiso 1 1 calc R U . . .
H74B H 0.7609 0.1800 0.0731 0.053 Uiso 1 1 calc R U . . .
C75 C 0.7741(4) 0.2268(3) 0.1619(3) 0.0396(13) Uani 1 1 d . . . . .
H75A H 0.8398 0.2579 0.1520 0.048 Uiso 1 1 calc R U . . .
H75B H 0.7905 0.1805 0.1830 0.048 Uiso 1 1 calc R U . . .
C76 C 0.7111(4) 0.2712(3) 0.2065(2) 0.0291(11) Uani 1 1 d . . . . .
H76A H 0.6478 0.2387 0.2191 0.035 Uiso 1 1 calc R U . . .
H76B H 0.7518 0.2854 0.2449 0.035 Uiso 1 1 calc R U . . .
C77 C 0.7435(3) 0.5087(2) 0.1415(2) 0.0179(9) Uani 1 1 d . . . . .
H77 H 0.7202 0.4595 0.1201 0.021 Uiso 1 1 calc R U . . .
C78 C 0.7362(3) 0.5711(2) 0.0940(2) 0.0244(10) Uani 1 1 d . . . . .
H78A H 0.7591 0.6207 0.1138 0.029 Uiso 1 1 calc R U . . .
H78B H 0.6638 0.5709 0.0805 0.029 Uiso 1 1 calc R U . . .
C79 C 0.8039(4) 0.5596(3) 0.0367(2) 0.0299(11) Uani 1 1 d . . . . .
H79A H 0.7781 0.5115 0.0153 0.036 Uiso 1 1 calc R U . . .
H79B H 0.7998 0.6011 0.0067 0.036 Uiso 1 1 calc R U . . .
C80 C 0.9150(4) 0.5578(3) 0.0563(2) 0.0347(12) Uani 1 1 d . . . . .
H80A H 0.9565 0.5481 0.0190 0.042 Uiso 1 1 calc R U . . .
H80B H 0.9425 0.6075 0.0741 0.042 Uiso 1 1 calc R U . . .
C81 C 0.9244(4) 0.4972(3) 0.1045(2) 0.0329(11) Uani 1 1 d . . . . .
H81A H 0.9968 0.4998 0.1185 0.039 Uiso 1 1 calc R U . . .
H81B H 0.9045 0.4469 0.0852 0.039 Uiso 1 1 calc R U . . .
C82 C 0.8553(3) 0.5074(3) 0.1611(2) 0.0237(10) Uani 1 1 d . . . . .
H82A H 0.8596 0.4656 0.1908 0.028 Uiso 1 1 calc R U . . .
H82B H 0.8801 0.5553 0.1830 0.028 Uiso 1 1 calc R U . . .
C83 C 0.0798(10) 0.2241(6) 0.4077(4) 0.126(4) Uani 1 1 d . . . . .
H94A H 0.1313 0.1889 0.4118 0.189 Uiso 1 1 calc R U . . .
H94B H 0.0107 0.1962 0.4094 0.189 Uiso 1 1 calc R U . . .
H94C H 0.0882 0.2611 0.4421 0.189 Uiso 1 1 calc R U . . .
C84 C 0.1447(5) 0.3319(3) 0.3406(3) 0.0526(16) Uani 1 1 d . . . . .
H84 H 0.1716 0.3577 0.3773 0.063 Uiso 1 1 calc R U . . .
C85 C 0.1622(5) 0.3697(4) 0.2840(3) 0.0593(17) Uani 1 1 d . . . . .
H85 H 0.2030 0.4174 0.2822 0.071 Uiso 1 1 calc R U . . .
C86 C 0.1201(6) 0.3370(4) 0.2330(4) 0.070(2) Uani 1 1 d . . . . .
H86 H 0.1282 0.3613 0.1936 0.084 Uiso 1 1 calc R U . . .
C87 C 0.0618(5) 0.2637(3) 0.2381(3) 0.0583(18) Uani 1 1 d . . . . .
H87 H 0.0325 0.2407 0.2009 0.070 Uiso 1 1 calc R U . . .
C88 C 0.0460(6) 0.2260(4) 0.2916(4) 0.073(2) Uani 1 1 d . . . . .
H88 H 0.0063 0.1779 0.2929 0.087 Uiso 1 1 calc R U . . .
C89 C 0.0935(6) 0.2627(4) 0.3486(4) 0.071(2) Uani 1 1 d . . . . .
C90 C 0.6795(7) 0.2627(4) 0.4544(3) 0.070(2) Uani 1 1 d . . . . .
H90A H 0.6969 0.3176 0.4620 0.084 Uiso 1 1 calc R U . . .
H90B H 0.6096 0.2472 0.4710 0.084 Uiso 1 1 calc R U . . .
C91 C 0.7513(11) 0.2227(6) 0.4843(4) 0.146(6) Uani 1 1 d . . . . .
H99A H 0.7252 0.2043 0.5256 0.175 Uiso 1 1 calc R U . . .
H99B H 0.8174 0.2552 0.4905 0.175 Uiso 1 1 calc R U . . .
C92 C 0.7646(11) 0.1597(6) 0.4424(4) 0.148(6) Uani 1 1 d . . . . .
H10A H 0.7155 0.1150 0.4529 0.177 Uiso 1 1 calc R U . . .
H10B H 0.8355 0.1460 0.4453 0.177 Uiso 1 1 calc R U . . .
C93 C 0.7440(8) 0.1871(4) 0.3791(3) 0.093(3) Uani 1 1 d . . . . .
H10C H 0.8091 0.2059 0.3578 0.112 Uiso 1 1 calc R U . . .
H10D H 0.7069 0.1462 0.3532 0.112 Uiso 1 1 calc R U . . .
C94 C 0.4199(8) 0.1827(7) 0.3506(4) 0.137(5) Uani 1 1 d . . . . .
H95A H 0.3926 0.2123 0.3849 0.165 Uiso 1 1 calc R U . . .
H95B H 0.4683 0.1503 0.3688 0.165 Uiso 1 1 calc R U . . .
C95 C 0.3353(9) 0.1362(8) 0.3181(5) 0.187(8) Uani 1 1 d . . . . .
H96A H 0.3466 0.0824 0.3179 0.224 Uiso 1 1 calc R U . . .
H96B H 0.2686 0.1413 0.3386 0.224 Uiso 1 1 calc R U . . .
C96 C 0.3364(11) 0.1636(9) 0.2582(6) 0.204(9) Uani 1 1 d . . . . .
H97A H 0.3414 0.1217 0.2280 0.245 Uiso 1 1 calc R U . . .
H97B H 0.2711 0.1846 0.2499 0.245 Uiso 1 1 calc R U . . .
C97 C 0.4133(7) 0.2160(5) 0.2495(4) 0.097(3) Uani 1 1 d . . . . .
H98A H 0.3875 0.2629 0.2353 0.116 Uiso 1 1 calc R U . . .
H98B H 0.4595 0.1996 0.2167 0.116 Uiso 1 1 calc R U . . .
C98 C 0.3242(6) 0.8920(4) 0.3658(4) 0.0682(19) Uani 1 1 d . . . . .
H10E H 0.2603 0.8599 0.3554 0.102 Uiso 1 1 calc R U . . .
H10F H 0.3727 0.8614 0.3853 0.102 Uiso 1 1 calc R U . . .
H10G H 0.3546 0.9149 0.3276 0.102 Uiso 1 1 calc R U . . .
C99 C 0.3018(5) 0.9518(3) 0.4099(3) 0.0504(15) Uani 1 1 d . . . . .
C100 C 0.2023(4) 0.9662(3) 0.4243(3) 0.0393(13) Uani 1 1 d . . . . .
H104 H 0.1450 0.9354 0.4066 0.047 Uiso 1 1 calc R U . . .
C101 C 0.1865(6) 1.0245(4) 0.4638(3) 0.0556(16) Uani 1 1 d . . . . .
H105 H 0.1176 1.0338 0.4714 0.067 Uiso 1 1 calc R U . . .
C102 C 0.2606(7) 1.0684(4) 0.4918(3) 0.067(2) Uani 1 1 d . . . . .
H107 H 0.2461 1.1070 0.5203 0.081 Uiso 1 1 calc R U . . .
C103 C 0.3585(7) 1.0566(4) 0.4788(3) 0.068(2) Uani 1 1 d . . . . .
H106 H 0.4128 1.0892 0.4976 0.082 Uiso 1 1 calc R U . . .
C104 C 0.3838(5) 0.9999(4) 0.4396(3) 0.0592(18) Uani 1 1 d . . . . .
H108 H 0.4537 0.9929 0.4325 0.071 Uiso 1 1 calc R U . . .
C105 C 0.4995(10) 0.0147(5) 0.0639(7) 0.111(4) Uani 1 1 d . . . . .
C106 C 0.5883(9) 0.0011(5) 0.0340(8) 0.124(6) Uani 1 1 d . . . . .
H109 H 0.6502 0.0019 0.0574 0.149 Uiso 1 1 calc R U . . .
C107 C 0.5887(8) -0.0134(5) -0.0279(9) 0.133(6) Uani 1 1 d . . . . .
H110 H 0.6511 -0.0229 -0.0475 0.159 Uiso 1 1 calc R U . . .
C108 C 0.494(2) 0.0279(10) 0.1205(11) 0.112(8) Uani 0.5 1 d . . P . .
H11A H 0.5629 0.0362 0.1386 0.168 Uiso 0.5 1 calc R U P . .
H11B H 0.4540 -0.0151 0.1410 0.168 Uiso 0.5 1 calc R U P . .
H11C H 0.4591 0.0732 0.1269 0.168 Uiso 0.5 1 calc R U P . .
N1 N 0.8468(3) 0.82915(19) 0.08582(17) 0.0196(8) Uani 1 1 d . . . . .
N2 N 0.8301(3) 0.91037(19) 0.18807(17) 0.0222(8) Uani 1 1 d . . . . .
N3 N 0.5157(3) 0.55952(18) 0.25568(16) 0.0173(7) Uani 1 1 d . . . . .
N4 N 0.6809(3) 0.55662(19) 0.32747(16) 0.0196(8) Uani 1 1 d . . . . .
N5 N 0.6698(2) 0.75072(19) 0.18136(16) 0.0174(7) Uani 1 1 d . . . . .
N6 N 0.8171(3) 0.72709(19) 0.21889(16) 0.0176(7) Uani 1 1 d . . . . .
N7 N 0.6748(2) 0.51598(18) 0.19503(16) 0.0159(7) Uani 1 1 d . . . . .
N8 N 0.6180(3) 0.38236(19) 0.21838(17) 0.0201(8) Uani 1 1 d . . . . .
Na1 Na 0.61225(14) 0.31843(10) 0.31572(9) 0.0303(4) Uani 1 1 d . . . . .
O1 O 0.6826(3) 0.2463(2) 0.38831(17) 0.0427(9) Uani 1 1 d . . . . .
O2 O 0.4688(3) 0.2299(2) 0.30701(18) 0.0499(11) Uani 1 1 d . . . . .
H32A H 0.546(4) 0.404(3) 0.380(2) 0.035(14) Uiso 1 1 d . . . . .
H32B H 0.644(4) 0.460(3) 0.422(3) 0.053(17) Uiso 1 1 d . . . . .

loop_
_atom_site_aniso_label
_atom_site_aniso_U_11
_atom_site_aniso_U_22
_atom_site_aniso_U_33
_atom_site_aniso_U_23
_atom_site_aniso_U_13
_atom_site_aniso_U_12
Al1 0.0151(6) 0.0186(6) 0.0179(7) 0.0001(5) 0.0043(5) 0.0018(5)
Al2 0.0150(6) 0.0197(6) 0.0142(7) -0.0010(5) 0.0056(5) 0.0028(5)
C1 0.018(2) 0.019(2) 0.030(3) 0.0043(19) -0.0003(19) 0.0011(17)
C2 0.023(2) 0.020(2) 0.032(3) 0.003(2) -0.003(2) -0.0005(18)
C3 0.035(3) 0.026(2) 0.031(3) 0.010(2) 0.001(2) -0.007(2)
C4 0.045(3) 0.026(3) 0.040(3) 0.002(2) -0.007(3) 0.004(2)
C5 0.023(2) 0.016(2) 0.028(3) -0.0056(18) 0.0008(19) 0.0021(17)
C6 0.024(2) 0.021(2) 0.027(3) -0.0024(19) 0.0047(19) 0.0000(18)
C7 0.022(2) 0.034(3) 0.033(3) -0.006(2) 0.003(2) -0.0006(19)
C8 0.035(3) 0.042(3) 0.030(3) -0.013(2) -0.001(2) 0.000(2)
C9 0.025(3) 0.044(3) 0.031(3) -0.010(2) 0.007(2) 0.004(2)
C10 0.023(2) 0.022(2) 0.032(3) -0.0072(19) 0.009(2) 0.0009(18)
C11 0.025(2) 0.034(3) 0.028(3) -0.005(2) 0.005(2) 0.002(2)
C12 0.025(3) 0.044(3) 0.042(3) -0.002(2) 0.010(2) 0.004(2)
C13 0.037(3) 0.047(3) 0.050(4) 0.007(3) 0.011(3) 0.004(2)
C14 0.024(3) 0.043(3) 0.040(3) -0.016(2) 0.002(2) -0.002(2)
C15 0.032(3) 0.105(6) 0.051(4) -0.019(4) 0.019(3) -0.019(3)
C16 0.038(4) 0.091(6) 0.214(12) 0.021(7) -0.040(6) 0.002(4)
C17 0.018(2) 0.024(2) 0.018(2) 0.0005(18) 0.0039(18) 0.0036(17)
C18 0.021(2) 0.028(2) 0.019(2) 0.0030(19) 0.0043(18) 0.0020(18)
C19 0.030(3) 0.040(3) 0.019(3) -0.001(2) 0.005(2) 0.004(2)
C20 0.034(3) 0.039(3) 0.023(3) -0.001(2) 0.011(2) 0.007(2)
C21 0.024(2) 0.045(3) 0.025(3) 0.003(2) 0.009(2) 0.012(2)
C22 0.023(2) 0.029(2) 0.020(2) 0.0054(19) 0.0056(19) 0.0048(18)
C23 0.022(2) 0.036(3) 0.023(3) -0.002(2) 0.001(2) 0.0053(19)
C24 0.029(3) 0.059(3) 0.032(3) 0.004(3) -0.001(2) 0.010(2)
C25 0.025(3) 0.035(3) 0.039(3) -0.003(2) 0.007(2) 0.004(2)
C26 0.024(2) 0.035(3) 0.019(2) 0.006(2) 0.0034(19) 0.0050(19)
C27 0.028(3) 0.039(3) 0.040(3) 0.007(2) 0.003(2) 0.007(2)
C28 0.028(3) 0.037(3) 0.030(3) 0.002(2) 0.004(2) 0.000(2)
C29 0.022(2) 0.020(2) 0.015(2) -0.0030(17) 0.0068(18) 0.0025(17)
C30 0.021(2) 0.017(2) 0.017(2) -0.0036(17) 0.0083(18) 0.0069(16)
C31 0.020(2) 0.024(2) 0.025(3) 0.0005(19) 0.0037(19) -0.0001(18)
C32 0.026(2) 0.025(2) 0.019(2) 0.0006(19) 0.006(2) 0.0025(19)
C33 0.024(2) 0.026(2) 0.011(2) 0.0019(17) 0.0007(18) -0.0005(18)
C34 0.024(2) 0.026(2) 0.021(2) 0.0039(19) 0.0046(19) 0.0024(18)
C35 0.025(2) 0.037(3) 0.024(3) 0.005(2) -0.001(2) 0.004(2)
C36 0.029(3) 0.047(3) 0.020(3) -0.002(2) -0.003(2) 0.002(2)
C37 0.036(3) 0.042(3) 0.014(2) -0.004(2) 0.001(2) -0.001(2)
C38 0.019(2) 0.031(2) 0.017(2) 0.0017(19) 0.0052(18) 0.0008(18)
C39 0.017(2) 0.032(2) 0.026(3) -0.002(2) 0.0020(19) 0.0044(18)
C40 0.034(3) 0.034(3) 0.046(3) -0.002(2) 0.005(2) 0.004(2)
C41 0.017(2) 0.042(3) 0.033(3) -0.005(2) 0.008(2) 0.008(2)
C42 0.023(2) 0.028(2) 0.020(2) -0.0039(19) 0.0068(19) 0.0030(18)
C43 0.036(3) 0.037(3) 0.035(3) -0.007(2) 0.014(2) 0.005(2)
C44 0.031(3) 0.045(3) 0.029(3) 0.005(2) 0.014(2) 0.007(2)
C45 0.0108(19) 0.017(2) 0.021(2) -0.0015(17) 0.0032(17) 0.0014(15)
C46 0.018(2) 0.023(2) 0.017(2) -0.0015(18) 0.0059(17) 0.0009(17)
C47 0.017(2) 0.033(3) 0.029(3) 0.001(2) 0.0123(19) 0.0058(18)
C48 0.010(2) 0.037(3) 0.032(3) 0.000(2) 0.0047(19) 0.0078(18)
C49 0.020(2) 0.031(2) 0.022(3) 0.0011(19) 0.0001(19) -0.0001(18)
C50 0.016(2) 0.018(2) 0.017(2) 0.0002(17) 0.0080(17) 0.0009(16)
C51 0.016(2) 0.044(3) 0.017(2) -0.011(2) 0.0044(18) 0.0058(19)
C52 0.028(3) 0.043(3) 0.022(3) -0.008(2) 0.006(2) -0.004(2)
C53 0.049(3) 0.043(3) 0.026(3) -0.010(2) 0.006(2) 0.019(2)
C54 0.024(2) 0.029(2) 0.022(3) -0.0026(19) 0.0056(19) 0.0061(19)
C55 0.037(3) 0.042(3) 0.022(3) -0.007(2) 0.006(2) 0.009(2)
C56 0.033(3) 0.047(3) 0.023(3) 0.004(2) 0.009(2) 0.003(2)
C57 0.017(2) 0.0148(19) 0.017(2) -0.0061(16) 0.0044(17) 0.0009(16)
C58 0.017(2) 0.022(2) 0.015(2) -0.0018(17) 0.0014(17) 0.0064(16)
C59 0.022(2) 0.035(3) 0.020(2) -0.004(2) 0.0019(19) 0.0029(19)
C60 0.036(3) 0.042(3) 0.024(3) -0.003(2) -0.002(2) -0.003(2)
C61 0.029(3) 0.045(3) 0.031(3) 0.003(2) -0.007(2) -0.008(2)
C62 0.019(2) 0.044(3) 0.040(3) 0.006(2) -0.003(2) -0.001(2)
C63 0.012(2) 0.033(2) 0.026(3) 0.002(2) 0.0017(18) 0.0022(17)
C64 0.009(2) 0.023(2) 0.022(2) -0.0019(18) 0.0032(17) 0.0001(16)
C65 0.017(2) 0.026(2) 0.025(3) 0.0011(19) 0.0072(18) 0.0029(17)
C66 0.019(2) 0.032(3) 0.042(3) 0.000(2) 0.010(2) 0.0038(19)
C67 0.018(2) 0.034(3) 0.048(3) -0.003(2) 0.000(2) 0.0091(19)
C68 0.024(3) 0.043(3) 0.036(3) 0.001(2) -0.001(2) 0.012(2)
C69 0.020(2) 0.031(2) 0.026(3) 0.002(2) 0.0007(19) 0.0038(18)
C70 0.014(2) 0.022(2) 0.022(2) -0.0012(18) 0.0048(17) 0.0023(16)
C71 0.023(2) 0.022(2) 0.022(2) -0.0014(18) 0.0095(19) 0.0045(17)
C72 0.031(3) 0.028(2) 0.027(3) -0.004(2) 0.006(2) 0.0076(19)
C73 0.039(3) 0.047(3) 0.026(3) -0.013(2) 0.008(2) 0.011(2)
C74 0.061(4) 0.034(3) 0.041(3) -0.012(2) 0.016(3) 0.021(3)
C75 0.045(3) 0.032(3) 0.047(3) 0.000(2) 0.012(3) 0.024(2)
C76 0.034(3) 0.030(3) 0.025(3) -0.003(2) 0.007(2) 0.011(2)
C77 0.018(2) 0.020(2) 0.016(2) -0.0018(17) 0.0107(17) 0.0029(16)
C78 0.024(2) 0.028(2) 0.022(3) 0.0005(19) 0.0136(19) 0.0095(18)
C79 0.038(3) 0.035(3) 0.018(2) 0.005(2) 0.017(2) 0.011(2)
C80 0.030(3) 0.041(3) 0.033(3) 0.005(2) 0.021(2) 0.004(2)
C81 0.023(2) 0.048(3) 0.030(3) 0.000(2) 0.018(2) 0.009(2)
C82 0.017(2) 0.032(2) 0.022(2) -0.0015(19) 0.0096(18) 0.0037(18)
C83 0.182(11) 0.109(8) 0.073(7) 0.009(6) 0.001(7) -0.042(7)
C84 0.073(4) 0.053(4) 0.032(3) -0.004(3) -0.006(3) 0.008(3)
C85 0.056(4) 0.071(4) 0.053(4) 0.001(3) 0.002(3) 0.019(3)
C86 0.076(5) 0.086(5) 0.055(5) -0.014(4) -0.001(4) 0.039(4)
C87 0.070(4) 0.045(4) 0.058(4) -0.012(3) -0.020(4) -0.001(3)
C88 0.095(6) 0.070(5) 0.056(5) -0.007(4) -0.008(4) 0.025(4)
C89 0.083(5) 0.054(4) 0.072(5) 0.014(4) -0.015(4) -0.004(4)
C90 0.108(6) 0.083(5) 0.027(3) 0.010(3) 0.014(4) 0.042(4)
C91 0.266(15) 0.159(10) 0.045(5) -0.021(6) -0.033(7) 0.158(10)
C92 0.263(15) 0.169(10) 0.049(5) 0.026(6) 0.028(7) 0.174(11)
C93 0.166(9) 0.084(5) 0.045(4) 0.006(4) 0.002(5) 0.081(6)
C94 0.132(9) 0.196(11) 0.055(5) 0.049(6) -0.016(6) -0.104(8)
C95 0.167(11) 0.243(14) 0.106(8) 0.111(9) -0.067(8) -0.163(11)
C96 0.192(14) 0.268(17) 0.106(10) 0.063(11) -0.060(10) -0.165(13)
C97 0.109(7) 0.115(7) 0.048(5) 0.018(4) -0.026(5) -0.061(6)
C98 0.060(4) 0.078(5) 0.067(5) -0.004(4) 0.008(4) 0.015(4)
C99 0.066(4) 0.053(4) 0.034(3) 0.002(3) 0.002(3) 0.015(3)
C100 0.037(3) 0.045(3) 0.035(3) 0.002(2) -0.004(2) -0.004(2)
C101 0.072(5) 0.060(4) 0.038(4) 0.004(3) 0.003(3) 0.018(3)
C102 0.096(6) 0.056(4) 0.049(4) 0.001(3) -0.009(4) 0.007(4)
C103 0.084(6) 0.066(5) 0.047(4) 0.005(4) -0.013(4) -0.020(4)
C104 0.041(4) 0.082(5) 0.053(4) 0.016(4) 0.003(3) -0.001(3)
C105 0.099(8) 0.036(4) 0.198(14) 0.012(6) -0.025(10) 0.003(5)
C106 0.079(8) 0.056(6) 0.236(16) 0.001(8) -0.080(10) 0.006(5)
C107 0.067(6) 0.044(5) 0.287(19) -0.001(8) -0.050(10) 0.007(4)
C108 0.17(2) 0.051(10) 0.112(18) 0.009(11) -0.006(17) 0.009(11)
N1 0.0156(18) 0.0254(19) 0.018(2) 0.0008(15) 0.0058(15) 0.0029(14)
N2 0.0229(19) 0.0204(19) 0.023(2) 0.0002(15) 0.0047(16) 0.0034(15)
N3 0.0159(18) 0.0189(17) 0.0173(19) -0.0021(14) 0.0039(14) 0.0033(13)
N4 0.0168(18) 0.0258(19) 0.0157(19) 0.0019(15) 0.0065(15) 0.0014(14)
N5 0.0127(17) 0.0237(18) 0.0166(19) -0.0016(15) 0.0023(14) 0.0060(14)
N6 0.0141(18) 0.0229(18) 0.0154(19) -0.0017(14) 0.0040(14) 0.0011(14)
N7 0.0129(17) 0.0223(18) 0.0129(18) 0.0020(14) 0.0097(14) 0.0033(13)
N8 0.0215(19) 0.0218(19) 0.0174(19) -0.0017(15) 0.0071(15) 0.0045(14)
Na1 0.0371(11) 0.0308(10) 0.0235(10) 0.0045(8) 0.0054(8) 0.0054(8)
O1 0.059(2) 0.043(2) 0.028(2) 0.0063(16) 0.0010(18) 0.0178(18)
O2 0.058(3) 0.046(2) 0.040(2) 0.0128(18) -0.010(2) -0.0170(19)

loop_
_atom_type_symbol
_atom_type_description
_atom_type_scat_dispersion_real
_atom_type_scat_dispersion_imag
_atom_type_scat_source
C C 0.0033 0.0016 'International Tables Vol C Tables 4.2.6.8 and 6.1.1.4'
H H 0.0000 0.0000 'International Tables Vol C Tables 4.2.6.8 and 6.1.1.4'
N N 0.0061 0.0033 'International Tables Vol C Tables 4.2.6.8 and 6.1.1.4'
Al Al 0.0645 0.0514 'International Tables Vol C Tables 4.2.6.8 and 6.1.1.4'
Na Na 0.0362 0.0249 'International Tables Vol C Tables 4.2.6.8 and 6.1.1.4'
O O 0.0106 0.0060 'International Tables Vol C Tables 4.2.6.8 and 6.1.1.4'

loop_
_geom_angle_atom_site_label_1
_geom_angle_atom_site_label_2
_geom_angle_atom_site_label_3
_geom_angle
_geom_angle_site_symmetry_1
_geom_angle_site_symmetry_3
_geom_angle_publ_flag
N1 Al1 N2 91.28(17) . . ?
N1 Al1 N6 129.16(16) . . ?
N2 Al1 N6 124.97(17) . . ?
N1 Al1 N5 121.55(16) . . ?
N2 Al1 N5 124.55(17) . . ?
N6 Al1 N5 69.27(14) . . ?
N1 Al1 C57 134.22(16) . . ?
N2 Al1 C57 134.13(16) . . ?
N6 Al1 C57 35.16(14) . . ?
N5 Al1 C57 34.11(14) . . ?
N3 Al2 N7 90.37(15) . . ?
N3 Al2 N4 90.46(16) . . ?
N7 Al2 N4 99.43(15) . . ?
N3 Al2 C57 129.45(16) . . ?
N7 Al2 C57 114.49(16) . . ?
N4 Al2 C57 124.49(16) . . ?
N3 Al2 C29 38.26(14) . . ?
N7 Al2 C29 67.34(14) . . ?
N4 Al2 C29 66.17(15) . . ?
C57 Al2 C29 166.97(16) . . ?
C2 C1 N1 117.1(4) . . ?
C2 C1 C3 124.0(4) . . ?
N1 C1 C3 118.7(4) . . ?
C1 C2 N2 116.5(4) . . ?
C1 C2 C4 125.4(4) . . ?
N2 C2 C4 117.2(4) . . ?
C1 C3 H4A 109.5 . . ?
C1 C3 H4B 109.5 . . ?
H4A C3 H4B 109.5 . . ?
C1 C3 H4C 109.5 . . ?
H4A C3 H4C 109.5 . . ?
H4B C3 H4C 109.5 . . ?
C2 C4 H3A 109.5 . . ?
C2 C4 H3B 109.5 . . ?
H3A C4 H3B 109.5 . . ?
C2 C4 H3C 109.5 . . ?
H3A C4 H3C 109.5 . . ?
H3B C4 H3C 109.5 . . ?
N2 C5 C6 122.2(4) . . ?
N2 C5 C10 119.6(4) . . ?
C6 C5 C10 118.2(4) . . ?
C7 C6 C5 120.1(4) . . ?
C7 C6 C11 117.2(4) . . ?
C5 C6 C11 122.7(4) . . ?
C8 C7 C6 120.9(4) . . ?
C8 C7 H7 119.5 . . ?
C6 C7 H7 119.6 . . ?
C9 C8 C7 119.4(5) . . ?
C9 C8 H8 120.3 . . ?
C7 C8 H8 120.3 . . ?
C8 C9 C10 121.3(5) . . ?
C8 C9 H9 119.3 . . ?
C10 C9 H9 119.3 . . ?
C9 C10 C5 120.0(4) . . ?
C9 C10 C14 118.7(4) . . ?
C5 C10 C14 121.2(4) . . ?
C6 C11 C12 111.9(4) . . ?
C6 C11 C13 113.0(4) . . ?
C12 C11 C13 108.0(4) . . ?
C6 C11 H11 107.9 . . ?
C12 C11 H11 107.9 . . ?
C13 C11 H11 107.9 . . ?
C11 C12 H12A 109.5 . . ?
C11 C12 H12B 109.5 . . ?
H12A C12 H12B 109.5 . . ?
C11 C12 H12C 109.5 . . ?
H12A C12 H12C 109.5 . . ?
H12B C12 H12C 109.5 . . ?
C11 C13 H13A 109.5 . . ?
C11 C13 H13B 109.5 . . ?
H13A C13 H13B 109.5 . . ?
C11 C13 H13C 109.5 . . ?
H13A C13 H13C 109.5 . . ?
H13B C13 H13C 109.5 . . ?
C16 C14 C15 110.6(6) . . ?
C16 C14 C10 110.4(5) . . ?
C15 C14 C10 112.5(5) . . ?
C16 C14 H14 107.7 . . ?
C15 C14 H14 107.7 . . ?
C10 C14 H14 107.7 . . ?
C14 C15 H15A 109.5 . . ?
C14 C15 H15B 109.5 . . ?
H15A C15 H15B 109.5 . . ?
C14 C15 H15C 109.5 . . ?
H15A C15 H15C 109.5 . . ?
H15B C15 H15C 109.5 . . ?
C14 C16 H16A 109.5 . . ?
C14 C16 H16B 109.5 . . ?
H16A C16 H16B 109.5 . . ?
C14 C16 H16C 109.5 . . ?
H16A C16 H16C 109.5 . . ?
H16B C16 H16C 109.5 . . ?
C18 C17 C22 119.4(4) . . ?
C18 C17 N1 121.0(4) . . ?
C22 C17 N1 119.5(4) . . ?
C19 C18 C17 119.4(4) . . ?
C19 C18 C23 118.6(4) . . ?
C17 C18 C23 122.0(4) . . ?
C20 C19 C18 121.4(4) . . ?
C20 C19 H19 119.3 . . ?
C18 C19 H19 119.3 . . ?
C21 C20 C19 118.4(5) . . ?
C21 C20 H20 120.8 . . ?
C19 C20 H20 120.8 . . ?
C20 C21 C22 122.7(4) . . ?
C20 C21 H21 118.7 . . ?
C22 C21 H21 118.7 . . ?
C21 C22 C17 118.7(4) . . ?
C21 C22 C26 119.1(4) . . ?
C17 C22 C26 122.1(4) . . ?
C25 C23 C24 110.0(4) . . ?
C25 C23 C18 110.5(4) . . ?
C24 C23 C18 112.4(4) . . ?
C25 C23 H23 107.9 . . ?
C24 C23 H23 107.9 . . ?
C18 C23 H23 107.9 . . ?
C23 C24 H24A 109.5 . . ?
C23 C24 H24B 109.5 . . ?
H24A C24 H24B 109.5 . . ?
C23 C24 H24C 109.5 . . ?
H24A C24 H24C 109.5 . . ?
H24B C24 H24C 109.5 . . ?
C23 C25 H25A 109.5 . . ?
C23 C25 H25B 109.5 . . ?
H25A C25 H25B 109.5 . . ?
C23 C25 H25C 109.5 . . ?
H25A C25 H25C 109.5 . . ?
H25B C25 H25C 109.5 . . ?
C28 C26 C22 109.8(4) . . ?
C28 C26 C27 111.3(4) . . ?
C22 C26 C27 112.4(4) . . ?
C28 C26 H26 107.7 . . ?
C22 C26 H26 107.7 . . ?
C27 C26 H26 107.7 . . ?
C26 C27 H27A 109.5 . . ?
C26 C27 H27B 109.5 . . ?
H27A C27 H27B 109.5 . . ?
C26 C27 H27C 109.5 . . ?
H27A C27 H27C 109.5 . . ?
H27B C27 H27C 109.5 . . ?
C26 C28 H28A 109.5 . . ?
C26 C28 H28B 109.5 . . ?
H28A C28 H28B 109.5 . . ?
C26 C28 H28C 109.5 . . ?
H28A C28 H28C 109.5 . . ?
H28B C28 H28C 109.5 . . ?
N3 C29 C31 111.4(3) . . ?
N3 C29 C30 105.8(3) . . ?
C31 C29 C30 113.7(4) . . ?
N3 C29 C58 109.0(3) . . ?
C31 C29 C58 112.4(3) . . ?
C30 C29 C58 104.2(3) . . ?
N3 C29 Al2 48.83(17) . . ?
C31 C29 Al2 160.0(3) . . ?
C30 C29 Al2 79.1(2) . . ?
C58 C29 Al2 77.1(2) . . ?
C32 C30 N4 126.3(4) . . ?
C32 C30 C29 122.9(4) . . ?
N4 C30 C29 110.7(3) . . ?
C29 C31 H31A 109.5 . . ?
C29 C31 H31B 109.5 . . ?
H31A C31 H31B 109.5 . . ?
C29 C31 H31C 109.5 . . ?
H31A C31 H31C 109.5 . . ?
H31B C31 H31C 109.5 . . ?
C30 C32 Na1 96.1(3) . . ?
C30 C32 H32A 119(3) . . ?
Na1 C32 H32A 54(3) . . ?
C30 C32 H32B 118(3) . . ?
Na1 C32 H32B 119(3) . . ?
H32A C32 H32B 123(4) . . ?
C38 C33 C34 119.4(4) . . ?
C38 C33 N4 120.8(4) . . ?
C34 C33 N4 119.5(4) . . ?
C35 C34 C33 119.2(4) . . ?
C35 C34 C39 118.2(4) . . ?
C33 C34 C39 122.6(4) . . ?
C36 C35 C34 121.2(4) . . ?
C36 C35 H35 119.4 . . ?
C34 C35 H35 119.4 . . ?
C37 C36 C35 119.5(4) . . ?
C37 C36 H36 120.2 . . ?
C35 C36 H36 120.2 . . ?
C36 C37 C38 121.2(5) . . ?
C36 C37 H37 119.4 . . ?
C38 C37 H37 119.4 . . ?
C37 C38 C33 119.5(4) . . ?
C37 C38 C42 117.6(4) . . ?
C33 C38 C42 122.8(4) . . ?
C34 C39 C41 111.9(4) . . ?
C34 C39 C40 111.3(4) . . ?
C41 C39 C40 109.0(4) . . ?
C34 C39 H39 108.2 . . ?
C41 C39 H39 108.2 . . ?
C40 C39 H39 108.2 . . ?
C39 C40 H40A 109.5 . . ?
C39 C40 H40B 109.5 . . ?
H40A C40 H40B 109.5 . . ?
C39 C40 H40C 109.5 . . ?
H40A C40 H40C 109.5 . . ?
H40B C40 H40C 109.5 . . ?
C39 C41 H41A 109.5 . . ?
C39 C41 H41B 109.5 . . ?
H41A C41 H41B 109.5 . . ?
C39 C41 H41C 109.5 . . ?
H41A C41 H41C 109.5 . . ?
H41B C41 H41C 109.5 . . ?
C43 C42 C38 113.0(4) . . ?
C43 C42 C44 109.5(4) . . ?
C38 C42 C44 108.8(4) . . ?
C43 C42 H42 108.5 . . ?
C38 C42 H42 108.5 . . ?
C44 C42 H42 108.5 . . ?
C42 C43 H43A 109.5 . . ?
C42 C43 H43B 109.5 . . ?
H43A C43 H43B 109.5 . . ?
C42 C43 H43C 109.5 . . ?
H43A C43 H43C 109.5 . . ?
H43B C43 H43C 109.5 . . ?
C42 C44 H44A 109.5 . . ?
C42 C44 H44B 109.5 . . ?
H44A C44 H44B 109.5 . . ?
C42 C44 H44C 109.5 . . ?
H44A C44 H44C 109.5 . . ?
H44B C44 H44C 109.5 . . ?
C50 C45 N3 122.6(4) . . ?
C50 C45 C46 118.1(4) . . ?
N3 C45 C46 119.2(4) . . ?
C47 C46 C45 119.2(4) . . ?
C47 C46 C54 117.7(4) . . ?
C45 C46 C54 123.1(4) . . ?
C48 C47 C46 122.4(4) . . ?
C48 C47 H47 118.8 . . ?
C46 C47 H47 118.8 . . ?
C47 C48 C49 118.7(4) . . ?
C47 C48 H48 120.6 . . ?
C49 C48 H48 120.6 . . ?
C50 C49 C48 121.4(4) . . ?
C50 C49 H49 119.3 . . ?
C48 C49 H49 119.3 . . ?
C49 C50 C45 120.1(4) . . ?
C49 C50 C51 117.4(4) . . ?
C45 C50 C51 122.4(4) . . ?
C50 C51 C53 111.4(4) . . ?
C50 C51 C52 113.8(4) . . ?
C53 C51 C52 109.0(4) . . ?
C50 C51 H51 107.5 . . ?
C53 C51 H51 107.5 . . ?
C52 C51 H51 107.5 . . ?
C51 C52 H52A 109.5 . . ?
C51 C52 H52B 109.5 . . ?
H52A C52 H52B 109.5 . . ?
C51 C52 H52C 109.5 . . ?
H52A C52 H52C 109.5 . . ?
H52B C52 H52C 109.5 . . ?
C51 C53 H53A 109.5 . . ?
C51 C53 H53B 109.5 . . ?
H53A C53 H53B 109.5 . . ?
C51 C53 H53C 109.5 . . ?
H53A C53 H53C 109.5 . . ?
H53B C53 H53C 109.5 . . ?
C46 C54 C55 110.6(4) . . ?
C46 C54 C56 112.3(4) . . ?
C55 C54 C56 109.6(4) . . ?
C46 C54 H54 108.1 . . ?
C55 C54 H54 108.1 . . ?
C56 C54 H54 108.1 . . ?
C54 C55 H55A 109.5 . . ?
C54 C55 H55B 109.5 . . ?
H55A C55 H55B 109.5 . . ?
C54 C55 H55C 109.5 . . ?
H55A C55 H55C 109.5 . . ?
H55B C55 H55C 109.5 . . ?
C54 C56 H56A 109.5 . . ?
C54 C56 H56B 109.5 . . ?
H56A C56 H56B 109.5 . . ?
C54 C56 H56C 109.5 . . ?
H56A C56 H56C 109.5 . . ?
H56B C56 H56C 109.5 . . ?
N5 C57 N6 107.1(3) . . ?
N5 C57 Al2 128.1(3) . . ?
N6 C57 Al2 123.6(3) . . ?
N5 C57 Al1 53.8(2) . . ?
N6 C57 Al1 53.4(2) . . ?
Al2 C57 Al1 169.6(2) . . ?
N8 C58 N7 135.4(4) . . ?
N8 C58 C29 114.2(4) . . ?
N7 C58 C29 110.3(3) . . ?
C60 C59 C70 112.7(4) . . ?
C60 C59 H59A 109.0 . . ?
C70 C59 H59A 109.0 . . ?
C60 C59 H59B 109.0 . . ?
C70 C59 H59B 109.0 . . ?
H59A C59 H59B 107.8 . . ?
C61 C60 C59 110.1(4) . . ?
C61 C60 H60A 109.6 . . ?
C59 C60 H60A 109.6 . . ?
C61 C60 H60B 109.6 . . ?
C59 C60 H60B 109.6 . . ?
H60A C60 H60B 108.2 . . ?
C60 C61 C62 110.5(4) . . ?
C60 C61 H61A 109.5 . . ?
C62 C61 H61A 109.5 . . ?
C60 C61 H61B 109.5 . . ?
C62 C61 H61B 109.5 . . ?
H61A C61 H61B 108.1 . . ?
C63 C62 C61 111.4(4) . . ?
C63 C62 H62A 109.4 . . ?
C61 C62 H62A 109.4 . . ?
C63 C62 H62B 109.4 . . ?
C61 C62 H62B 109.4 . . ?
H62A C62 H62B 108.0 . . ?
C70 C63 C62 112.8(4) . . ?
C70 C63 H63A 109.0 . . ?
C62 C63 H63A 109.0 . . ?
C70 C63 H63B 109.0 . . ?
C62 C63 H63B 109.0 . . ?
H63A C63 H63B 107.8 . . ?
N5 C64 C69 107.2(3) . . ?
N5 C64 C65 110.8(3) . . ?
C69 C64 C65 109.4(4) . . ?
N5 C64 H64 109.8 . . ?
C69 C64 H64 109.8 . . ?
C65 C64 H64 109.8 . . ?
C66 C65 C64 112.6(4) . . ?
C66 C65 H65A 109.1 . . ?
C64 C65 H65A 109.1 . . ?
C66 C65 H65B 109.1 . . ?
C64 C65 H65B 109.1 . . ?
H65A C65 H65B 107.8 . . ?
C67 C66 C65 111.1(4) . . ?
C67 C66 H66A 109.4 . . ?
C65 C66 H66A 109.4 . . ?
C67 C66 H66B 109.4 . . ?
C65 C66 H66B 109.4 . . ?
H66A C66 H66B 108.0 . . ?
C66 C67 C68 110.2(4) . . ?
C66 C67 H67A 109.6 . . ?
C68 C67 H67A 109.6 . . ?
C66 C67 H67B 109.6 . . ?
C68 C67 H67B 109.6 . . ?
H67A C67 H67B 108.1 . . ?
C69 C68 C67 110.6(4) . . ?
C69 C68 H68A 109.5 . . ?
C67 C68 H68A 109.5 . . ?
C69 C68 H68B 109.5 . . ?
C67 C68 H68B 109.5 . . ?
H68A C68 H68B 108.1 . . ?
C68 C69 C64 111.9(4) . . ?
C68 C69 H69A 109.2 . . ?
C64 C69 H69A 109.2 . . ?
C68 C69 H69B 109.2 . . ?
C64 C69 H69B 109.2 . . ?
H69A C69 H69B 107.9 . . ?
N6 C70 C63 108.9(4) . . ?
N6 C70 C59 109.0(3) . . ?
C63 C70 C59 111.2(4) . . ?
N6 C70 H58 109.3 . . ?
C63 C70 H58 109.3 . . ?
C59 C70 H58 109.3 . . ?
N8 C71 C72 110.8(4) . . ?
N8 C71 C76 109.9(4) . . ?
C72 C71 C76 108.7(4) . . ?
N8 C71 H71 109.2 . . ?
C72 C71 H71 109.2 . . ?
C76 C71 H71 109.2 . . ?
C73 C72 C71 112.5(4) . . ?
C73 C72 H72A 109.1 . . ?
C71 C72 H72A 109.1 . . ?
C73 C72 H72B 109.1 . . ?
C71 C72 H72B 109.1 . . ?
H72A C72 H72B 107.8 . . ?
C72 C73 C74 111.7(4) . . ?
C72 C73 H73A 109.3 . . ?
C74 C73 H73A 109.3 . . ?
C72 C73 H73B 109.3 . . ?
C74 C73 H73B 109.3 . . ?
H73A C73 H73B 108.0 . . ?
C75 C74 C73 110.6(4) . . ?
C75 C74 H74A 109.5 . . ?
C73 C74 H74A 109.5 . . ?
C75 C74 H74B 109.5 . . ?
C73 C74 H74B 109.5 . . ?
H74A C74 H74B 108.1 . . ?
C74 C75 C76 111.6(4) . . ?
C74 C75 H75A 109.3 . . ?
C76 C75 H75A 109.3 . . ?
C74 C75 H75B 109.3 . . ?
C76 C75 H75B 109.3 . . ?
H75A C75 H75B 108.0 . . ?
C71 C76 C75 111.2(4) . . ?
C71 C76 Na1 86.8(3) . . ?
C75 C76 Na1 161.8(3) . . ?
C71 C76 H76A 109.4 . . ?
C75 C76 H76A 109.4 . . ?
Na1 C76 H76A 64.4 . . ?
C71 C76 H76B 109.4 . . ?
C75 C76 H76B 109.4 . . ?
Na1 C76 H76B 60.0 . . ?
H76A C76 H76B 108.0 . . ?
N7 C77 C78 111.3(3) . . ?
N7 C77 C82 112.8(3) . . ?
C78 C77 C82 109.8(3) . . ?
N7 C77 H77 107.6 . . ?
C78 C77 H77 107.6 . . ?
C82 C77 H77 107.6 . . ?
C77 C78 C79 110.3(3) . . ?
C77 C78 H78A 109.6 . . ?
C79 C78 H78A 109.6 . . ?
C77 C78 H78B 109.6 . . ?
C79 C78 H78B 109.6 . . ?
H78A C78 H78B 108.1 . . ?
C80 C79 C78 110.7(4) . . ?
C80 C79 H79A 109.5 . . ?
C78 C79 H79A 109.5 . . ?
C80 C79 H79B 109.5 . . ?
C78 C79 H79B 109.5 . . ?
H79A C79 H79B 108.1 . . ?
C81 C80 C79 111.4(4) . . ?
C81 C80 H80A 109.4 . . ?
C79 C80 H80A 109.4 . . ?
C81 C80 H80B 109.4 . . ?
C79 C80 H80B 109.4 . . ?
H80A C80 H80B 108.0 . . ?
C80 C81 C82 110.8(4) . . ?
C80 C81 H81A 109.5 . . ?
C82 C81 H81A 109.5 . . ?
C80 C81 H81B 109.5 . . ?
C82 C81 H81B 109.5 . . ?
H81A C81 H81B 108.1 . . ?
C77 C82 C81 111.6(4) . . ?
C77 C82 H82A 109.3 . . ?
C81 C82 H82A 109.3 . . ?
C77 C82 H82B 109.3 . . ?
C81 C82 H82B 109.3 . . ?
H82A C82 H82B 108.0 . . ?
C89 C83 H94A 109.5 . . ?
C89 C83 H94B 109.5 . . ?
H94A C83 H94B 109.5 . . ?
C89 C83 H94C 109.5 . . ?
H94A C83 H94C 109.5 . . ?
H94B C83 H94C 109.5 . . ?
C89 C84 C85 126.6(6) . . ?
C89 C84 H84 116.7 . . ?
C85 C84 H84 116.7 . . ?
C86 C85 C84 117.7(7) . . ?
C86 C85 H85 121.2 . . ?
C84 C85 H85 121.2 . . ?
C85 C86 C87 118.8(7) . . ?
C85 C86 H86 120.6 . . ?
C87 C86 H86 120.6 . . ?
C88 C87 C86 124.4(7) . . ?
C88 C87 H87 117.8 . . ?
C86 C87 H87 117.8 . . ?
C87 C88 C89 116.7(7) . . ?
C87 C88 H88 121.7 . . ?
C89 C88 H88 121.7 . . ?
C84 C89 C83 125.2(7) . . ?
C84 C89 C88 115.7(7) . . ?
C83 C89 C88 119.1(7) . . ?
C91 C90 O1 107.9(6) . . ?
C91 C90 H90A 110.1 . . ?
O1 C90 H90A 110.1 . . ?
C91 C90 H90B 110.1 . . ?
O1 C90 H90B 110.1 . . ?
H90A C90 H90B 108.4 . . ?
C90 C91 C92 105.4(8) . . ?
C90 C91 H99A 110.7 . . ?
C92 C91 H99A 110.7 . . ?
C90 C91 H99B 110.7 . . ?
C92 C91 H99B 110.7 . . ?
H99A C91 H99B 108.8 . . ?
C91 C92 C93 104.8(7) . . ?
C91 C92 H10A 110.8 . . ?
C93 C92 H10A 110.8 . . ?
C91 C92 H10B 110.8 . . ?
C93 C92 H10B 110.8 . . ?
H10A C92 H10B 108.9 . . ?
O1 C93 C92 105.6(6) . . ?
O1 C93 H10C 110.6 . . ?
C92 C93 H10C 110.6 . . ?
O1 C93 H10D 110.6 . . ?
C92 C93 H10D 110.6 . . ?
H10C C93 H10D 108.8 . . ?
O2 C94 C95 107.0(7) . . ?
O2 C94 H95A 110.3 . . ?
C95 C94 H95A 110.3 . . ?
O2 C94 H95B 110.3 . . ?
C95 C94 H95B 110.3 . . ?
H95A C94 H95B 108.6 . . ?
C96 C95 C94 105.0(7) . . ?
C96 C95 H96A 110.7 . . ?
C94 C95 H96A 110.7 . . ?
C96 C95 H96B 110.7 . . ?
C94 C95 H96B 110.7 . . ?
H96A C95 H96B 108.8 . . ?
C97 C96 C95 111.7(9) . . ?
C97 C96 H97A 109.3 . . ?
C95 C96 H97A 109.3 . . ?
C97 C96 H97B 109.3 . . ?
C95 C96 H97B 109.3 . . ?
H97A C96 H97B 107.9 . . ?
C96 C97 O2 109.2(7) . . ?
C96 C97 H98A 109.8 . . ?
O2 C97 H98A 109.8 . . ?
C96 C97 H98B 109.8 . . ?
O2 C97 H98B 109.8 . . ?
H98A C97 H98B 108.3 . . ?
C99 C98 H10E 109.5 . . ?
C99 C98 H10F 109.5 . . ?
H10E C98 H10F 109.5 . . ?
C99 C98 H10G 109.5 . . ?
H10E C98 H10G 109.5 . . ?
H10F C98 H10G 109.5 . . ?
C100 C99 C104 116.3(6) . . ?
C100 C99 C98 123.1(6) . . ?
C104 C99 C98 120.6(6) . . ?
C101 C100 C99 120.4(6) . . ?
C101 C100 H104 119.8 . . ?
C99 C100 H104 119.8 . . ?
C102 C101 C100 124.0(7) . . ?
C102 C101 H105 118.0 . . ?
C100 C101 H105 118.0 . . ?
C101 C102 C103 117.4(7) . . ?
C101 C102 H107 121.3 . . ?
C103 C102 H107 121.3 . . ?
C102 C103 C104 123.7(7) . . ?
C102 C103 H106 118.1 . . ?
C104 C103 H106 118.1 . . ?
C103 C104 C99 118.1(6) . . ?
C103 C104 H108 120.9 . . ?
C99 C104 H108 120.9 . . ?
C108 C105 C106 124.2(18) . . ?
C108 C105 C107 118(2) . 2_655 ?
C106 C105 C107 117.5(14) . 2_655 ?
C107 C106 C105 120.9(11) . . ?
C107 C106 H109 119.6 . . ?
C105 C106 H109 119.6 . . ?
C106 C107 C105 121.6(13) . 2_655 ?
C106 C107 H110 119.2 . . ?
C105 C107 H110 119.2 2_655 . ?
C105 C108 H11A 109.5 . . ?
C105 C108 H11B 109.5 . . ?
H11A C108 H11B 109.5 . . ?
C105 C108 H11C 109.5 . . ?
H11A C108 H11C 109.5 . . ?
H11B C108 H11C 109.5 . . ?
C1 N1 C17 117.4(3) . . ?
C1 N1 Al1 106.5(3) . . ?
C17 N1 Al1 135.8(3) . . ?
C5 N2 C2 118.0(3) . . ?
C5 N2 Al1 132.7(3) . . ?
C2 N2 Al1 106.3(3) . . ?
C45 N3 C29 118.1(3) . . ?
C45 N3 Al2 146.7(3) . . ?
C29 N3 Al2 92.9(2) . . ?
C30 N4 C33 115.0(3) . . ?
C30 N4 Al2 103.9(3) . . ?
C33 N4 Al2 141.1(3) . . ?
C57 N5 C64 125.9(3) . . ?
C57 N5 Al1 92.1(2) . . ?
C64 N5 Al1 141.9(3) . . ?
C57 N6 C70 121.6(3) . . ?
C57 N6 Al1 91.5(2) . . ?
C70 N6 Al1 138.1(3) . . ?
C58 N7 C77 122.6(3) . . ?
C58 N7 Al2 103.7(3) . . ?
C77 N7 Al2 133.4(3) . . ?
C58 N8 C71 125.1(4) . . ?
C58 N8 Na1 115.7(3) . . ?
C71 N8 Na1 107.5(2) . . ?
O1 Na1 O2 90.81(15) . . ?
O1 Na1 N8 151.46(16) . . ?
O2 Na1 N8 103.91(14) . . ?
O1 Na1 C32 101.63(15) . . ?
O2 Na1 C32 118.28(17) . . ?
N8 Na1 C32 92.83(14) . . ?
O1 Na1 C76 99.33(15) . . ?
O2 Na1 C76 95.66(16) . . ?
N8 Na1 C76 55.54(13) . . ?
C32 Na1 C76 139.39(15) . . ?
O1 Na1 H32A 100.4(12) . . ?
O2 Na1 H32A 99.0(13) . . ?
N8 Na1 H32A 101.3(12) . . ?
C32 Na1 H32A 19.5(13) . . ?
C76 Na1 H32A 155.2(13) . . ?
C93 O1 C90 108.4(5) . . ?
C93 O1 Na1 129.3(4) . . ?
C90 O1 Na1 121.9(3) . . ?
C94 O2 C97 106.9(5) . . ?
C94 O2 Na1 130.7(4) . . ?
C97 O2 Na1 122.4(4) . . ?

loop_
_geom_bond_atom_site_label_1
_geom_bond_atom_site_label_2
_geom_bond_distance
_geom_bond_site_symmetry_2
_geom_bond_publ_flag
Al1 N1 1.838(4) . ?
Al1 N2 1.843(4) . ?
Al1 N6 1.909(4) . ?
Al1 N5 1.920(4) . ?
Al1 C57 2.378(4) . ?
Al2 N3 1.826(4) . ?
Al2 N7 1.901(4) . ?
Al2 N4 1.912(4) . ?
Al2 C57 2.062(4) . ?
Al2 C29 2.423(4) . ?
C1 C2 1.341(7) . ?
C1 N1 1.427(5) . ?
C1 C3 1.508(6) . ?
C2 N2 1.434(6) . ?
C2 C4 1.509(6) . ?
C3 H4A 0.9800 . ?
C3 H4B 0.9800 . ?
C3 H4C 0.9800 . ?
C4 H3A 0.9800 . ?
C4 H3B 0.9800 . ?
C4 H3C 0.9800 . ?
C5 N2 1.412(6) . ?
C5 C6 1.415(6) . ?
C5 C10 1.416(6) . ?
C6 C7 1.397(7) . ?
C6 C11 1.524(6) . ?
C7 C8 1.396(7) . ?
C7 H7 0.9500 . ?
C8 C9 1.371(7) . ?
C8 H8 0.9500 . ?
C9 C10 1.401(7) . ?
C9 H9 0.9500 . ?
C10 C14 1.518(6) . ?
C11 C12 1.530(7) . ?
C11 C13 1.539(7) . ?
C11 H11 1.0000 . ?
C12 H12A 0.9800 . ?
C12 H12B 0.9800 . ?
C12 H12C 0.9800 . ?
C13 H13A 0.9800 . ?
C13 H13B 0.9800 . ?
C13 H13C 0.9800 . ?
C14 C16 1.490(9) . ?
C14 C15 1.513(8) . ?
C14 H14 1.0000 . ?
C15 H15A 0.9800 . ?
C15 H15B 0.9800 . ?
C15 H15C 0.9800 . ?
C16 H16A 0.9800 . ?
C16 H16B 0.9800 . ?
C16 H16C 0.9800 . ?
C17 C18 1.410(6) . ?
C17 C22 1.418(6) . ?
C17 N1 1.435(6) . ?
C18 C19 1.397(7) . ?
C18 C23 1.528(6) . ?
C19 C20 1.390(7) . ?
C19 H19 0.9500 . ?
C20 C21 1.380(7) . ?
C20 H20 0.9500 . ?
C21 C22 1.386(7) . ?
C21 H21 0.9500 . ?
C22 C26 1.522(6) . ?
C23 C25 1.510(6) . ?
C23 C24 1.526(7) . ?
C23 H23 1.0000 . ?
C24 H24A 0.9800 . ?
C24 H24B 0.9800 . ?
C24 H24C 0.9800 . ?
C25 H25A 0.9800 . ?
C25 H25B 0.9800 . ?
C25 H25C 0.9800 . ?
C26 C28 1.509(6) . ?
C26 C27 1.542(6) . ?
C26 H26 1.0000 . ?
C27 H27A 0.9800 . ?
C27 H27B 0.9800 . ?
C27 H27C 0.9800 . ?
C28 H28A 0.9800 . ?
C28 H28B 0.9800 . ?
C28 H28C 0.9800 . ?
C29 N3 1.502(5) . ?
C29 C31 1.520(6) . ?
C29 C30 1.540(6) . ?
C29 C58 1.601(6) . ?
C30 C32 1.356(6) . ?
C30 N4 1.381(5) . ?
C31 H31A 0.9800 . ?
C31 H31B 0.9800 . ?
C31 H31C 0.9800 . ?
C32 Na1 2.727(5) . ?
C32 H32A 0.95(5) . ?
C32 H32B 1.05(6) . ?
C33 C38 1.405(6) . ?
C33 C34 1.414(6) . ?
C33 N4 1.445(5) . ?
C34 C35 1.394(6) . ?
C34 C39 1.516(6) . ?
C35 C36 1.384(7) . ?
C35 H35 0.9500 . ?
C36 C37 1.379(7) . ?
C36 H36 0.9500 . ?
C37 C38 1.394(6) . ?
C37 H37 0.9500 . ?
C38 C42 1.526(6) . ?
C39 C41 1.527(6) . ?
C39 C40 1.539(6) . ?
C39 H39 1.0000 . ?
C40 H40A 0.9800 . ?
C40 H40B 0.9800 . ?
C40 H40C 0.9800 . ?
C41 H41A 0.9800 . ?
C41 H41B 0.9800 . ?
C41 H41C 0.9800 . ?
C42 C43 1.514(6) . ?
C42 C44 1.534(6) . ?
C42 H42 1.0000 . ?
C43 H43A 0.9800 . ?
C43 H43B 0.9800 . ?
C43 H43C 0.9800 . ?
C44 H44A 0.9800 . ?
C44 H44B 0.9800 . ?
C44 H44C 0.9800 . ?
C45 C50 1.415(6) . ?
C45 N3 1.427(5) . ?
C45 C46 1.429(6) . ?
C46 C47 1.388(6) . ?
C46 C54 1.516(6) . ?
C47 C48 1.374(7) . ?
C47 H47 0.9500 . ?
C48 C49 1.388(6) . ?
C48 H48 0.9500 . ?
C49 C50 1.388(6) . ?
C49 H49 0.9500 . ?
C50 C51 1.510(6) . ?
C51 C53 1.519(7) . ?
C51 C52 1.528(7) . ?
C51 H51 1.0000 . ?
C52 H52A 0.9800 . ?
C52 H52B 0.9800 . ?
C52 H52C 0.9800 . ?
C53 H53A 0.9800 . ?
C53 H53B 0.9800 . ?
C53 H53C 0.9800 . ?
C54 C55 1.522(6) . ?
C54 C56 1.548(6) . ?
C54 H54 1.0000 . ?
C55 H55A 0.9800 . ?
C55 H55B 0.9800 . ?
C55 H55C 0.9800 . ?
C56 H56A 0.9800 . ?
C56 H56B 0.9800 . ?
C56 H56C 0.9800 . ?
C57 N5 1.335(5) . ?
C57 N6 1.370(5) . ?
C58 N8 1.302(5) . ?
C58 N7 1.364(5) . ?
C59 C60 1.526(6) . ?
C59 C70 1.530(6) . ?
C59 H59A 0.9900 . ?
C59 H59B 0.9900 . ?
C60 C61 1.504(7) . ?
C60 H60A 0.9900 . ?
C60 H60B 0.9900 . ?
C61 C62 1.524(8) . ?
C61 H61A 0.9900 . ?
C61 H61B 0.9900 . ?
C62 C63 1.523(6) . ?
C62 H62A 0.9900 . ?
C62 H62B 0.9900 . ?
C63 C70 1.515(6) . ?
C63 H63A 0.9900 . ?
C63 H63B 0.9900 . ?
C64 N5 1.468(5) . ?
C64 C69 1.524(6) . ?
C64 C65 1.531(6) . ?
C64 H64 1.0000 . ?
C65 C66 1.522(6) . ?
C65 H65A 0.9900 . ?
C65 H65B 0.9900 . ?
C66 C67 1.521(7) . ?
C66 H66A 0.9900 . ?
C66 H66B 0.9900 . ?
C67 C68 1.526(7) . ?
C67 H67A 0.9900 . ?
C67 H67B 0.9900 . ?
C68 C69 1.516(6) . ?
C68 H68A 0.9900 . ?
C68 H68B 0.9900 . ?
C69 H69A 0.9900 . ?
C69 H69B 0.9900 . ?
C70 N6 1.469(5) . ?
C70 H58 1.0000 . ?
C71 N8 1.474(5) . ?
C71 C72 1.531(6) . ?
C71 C76 1.534(6) . ?
C71 H71 1.0000 . ?
C72 C73 1.515(6) . ?
C72 H72A 0.9900 . ?
C72 H72B 0.9900 . ?
C73 C74 1.529(7) . ?
C73 H73A 0.9900 . ?
C73 H73B 0.9900 . ?
C74 C75 1.508(8) . ?
C74 H74A 0.9900 . ?
C74 H74B 0.9900 . ?
C75 C76 1.536(7) . ?
C75 H75A 0.9900 . ?
C75 H75B 0.9900 . ?
C76 Na1 2.836(5) . ?
C76 H76A 0.9900 . ?
C76 H76B 0.9900 . ?
C77 N7 1.469(5) . ?
C77 C78 1.524(6) . ?
C77 C82 1.525(6) . ?
C77 H77 1.0000 . ?
C78 C79 1.538(6) . ?
C78 H78A 0.9900 . ?
C78 H78B 0.9900 . ?
C79 C80 1.517(7) . ?
C79 H79A 0.9900 . ?
C79 H79B 0.9900 . ?
C80 C81 1.514(7) . ?
C80 H80A 0.9900 . ?
C80 H80B 0.9900 . ?
C81 C82 1.533(6) . ?
C81 H81A 0.9900 . ?
C81 H81B 0.9900 . ?
C82 H82A 0.9900 . ?
C82 H82B 0.9900 . ?
C83 C89 1.444(11) . ?
C83 H94A 0.9800 . ?
C83 H94B 0.9800 . ?
C83 H94C 0.9800 . ?
C84 C89 1.345(9) . ?
C84 C85 1.396(9) . ?
C84 H84 0.9500 . ?
C85 C86 1.317(9) . ?
C85 H85 0.9500 . ?
C86 C87 1.437(9) . ?
C86 H86 0.9500 . ?
C87 C88 1.334(10) . ?
C87 H87 0.9500 . ?
C88 C89 1.476(10) . ?
C88 H88 0.9500 . ?
C90 C91 1.404(10) . ?
C90 O1 1.438(7) . ?
C90 H90A 0.9900 . ?
C90 H90B 0.9900 . ?
C91 C92 1.457(12) . ?
C91 H99A 0.9900 . ?
C91 H99B 0.9900 . ?
C92 C93 1.478(10) . ?
C92 H10A 0.9900 . ?
C92 H10B 0.9900 . ?
C93 O1 1.415(8) . ?
C93 H10C 0.9900 . ?
C93 H10D 0.9900 . ?
C94 O2 1.367(8) . ?
C94 C95 1.471(11) . ?
C94 H95A 0.9900 . ?
C94 H95B 0.9900 . ?
C95 C96 1.372(13) . ?
C95 H96A 0.9900 . ?
C95 H96B 0.9900 . ?
C96 C97 1.303(11) . ?
C96 H97A 0.9900 . ?
C96 H97B 0.9900 . ?
C97 O2 1.430(7) . ?
C97 H98A 0.9900 . ?
C97 H98B 0.9900 . ?
C98 C99 1.472(9) . ?
C98 H10E 0.9800 . ?
C98 H10F 0.9800 . ?
C98 H10G 0.9800 . ?
C99 C100 1.392(8) . ?
C99 C104 1.436(9) . ?
C100 C101 1.368(8) . ?
C100 H104 0.9500 . ?
C101 C102 1.312(9) . ?
C101 H105 0.9500 . ?
C102 C103 1.352(11) . ?
C102 H107 0.9500 . ?
C103 C104 1.377(10) . ?
C103 H106 0.9500 . ?
C104 H108 0.9500 . ?
C105 C108 1.23(2) . ?
C105 C106 1.372(17) . ?
C105 C107 1.385(14) 2_655 ?
C106 C107 1.344(18) . ?
C106 H109 0.9500 . ?
C107 C105 1.385(14) 2_655 ?
C107 H110 0.9500 . ?
C108 H11A 0.9800 . ?
C108 H11B 0.9800 . ?
C108 H11C 0.9800 . ?
N8 Na1 2.376(4) . ?
Na1 O1 2.285(4) . ?
Na1 O2 2.310(4) . ?
Na1 H32A 2.30(5) . ?
